data_7235036
loop_
_publ_author_name
'Manli Zhang'
'Zhiguo Xia'
'Maxim S. Molokeev'
'Lin Shi'
'Quanlin Liu'

_publ_section_title
;
 New insight into the crystal structure of Sr4Ca(PO4)2SiO4 and the
 photoluminescence tuning of Sr4Ca(PO4)2SiO4:Ce3+,Na+,Eu2+ phosphors
;
_journal_name_full 'Journal of Materials Chemistry C'
_journal_page_first 9078
_journal_page_last 9084
_journal_paper_doi 10.1039/C6TC03373C
_journal_volume 4
_journal_year 2016
_chemical_formula_sum 'Ca O12 P2 Si Sr4'
_chemical_formula_weight 672.584
_chemical_name_mineral
;
;
_space_group_IT_number 176
_space_group_name_Hall '-P 6c'
_space_group_name_H-M_alt 'P 63/m'
_symmetry_cell_setting hexagonal
_symmetry_space_group_name_Hall '-P 6c'
_symmetry_space_group_name_H-M 'P 63/m'
_cell_angle_alpha 90
_cell_angle_beta 90
_cell_angle_gamma 120
_cell_formula_units_Z 6
_cell_length_a 9.672020(84)
_cell_length_b 9.672020(84)
_cell_length_c 7.253930(71)
_cell_measurement_reflns_used 104
_cell_measurement_temperature 300
_cell_measurement_theta_max 59.996905
_cell_measurement_theta_min 5.007285
_cell_volume 587.677(9)
_diffrn_ambient_temperature 300
_diffrn_measurement_device_type
;
D8 ADVANCE Bruker
;
_diffrn_radiation_monochromator none
_diffrn_radiation_probe x-ray
_diffrn_radiation_type
;
 Cu K\a~1~~2~
;
_exptl_absorpt_coefficient_mu 32.711
_exptl_crystal_density_diffrn 4.120518
_pd_char_colour
;
colourless
;
_pd_meas_2theta_range_inc 0.013
_pd_meas_2theta_range_max 119.99381
_pd_meas_2theta_range_min 10.01457
_pd_meas_scan_method step
_pd_proc_ls_pref_orient_corr
;
Anisotropic model of PO. Spherical harmonics 2 ordrer.
 Jarvinen (1993). Application of symmetrized harmonics expansion to correction
of the preferred orientation effect. - J. Appl. Cryst. 26 p525-531.
;
_pd_proc_ls_profile_function PearsonVII
_pd_proc_ls_prof_R_factor 5.965
_pd_proc_ls_prof_wR_expected 3.862
_pd_proc_ls_prof_wR_factor 8.457
_pd_proc_number_of_points 8459.94154
_pd_spec_mount_mode reflection
_refine_ls_goodness_of_fit_all 2.190
_refine_ls_R_I_factor 1.93
_refine_ls_shift/su_max 0.01000
_cod_data_source_file J-Mater-Chem-C-2016-4-9078.cif
_cod_data_source_block a
_cod_original_cell_volume 587.677(12)
_cod_original_sg_symbol_Hall
;
-P 6c
;
_cod_original_sg_symbol_H-M P63/m
_cod_database_code 7235036

loop_
_symmetry_equiv_pos_as_xyz
'x, y, z'
'-x, -y, -z'
'-x, -y, z+1/2'
'-x+y, -x, -z+1/2'
'-x+y, -x, z'
'-y, x-y, -z+1/2'
'-y, x-y, z'
'y, -x+y, -z'
'y, -x+y, z+1/2'
'x-y, x, -z'
'x-y, x, z+1/2'
'x, y, -z+1/2'

loop_
_atom_site_label
_atom_site_type_symbol
_atom_site_fract_x
_atom_site_fract_y
_atom_site_fract_z
_atom_site_occupancy
_atom_site_B_iso_or_equiv
Sr1 Sr 0.3333333 0.6666667 0.00117(46) 0.967(15) 2.13(12)
Ca1 Ca 0.3333333 0.6666667 0.00117(46) 0.033(15) 2.13(12)
Sr2 Sr 0.24500(22) -0.01703(26) 0.25 1.000(13) 2.72(11)
Ca2 Ca 0.24500(22) -0.01703(26) 0.25 0.000(13) 2.72(11)
P P 0.39680(49) 0.36661(52) 0.25 0.881(10) 0.97(14)
Si Si 0.39680(49) 0.36661(52) 0.25 0.119(10) 0.97(14)
O1 O 0.33650(97) 0.4872(11) 0.25 1 2.09(18)
O2 O 0.5825(11) 0.4582(13) 0.25 1 2.09(18)
O3 O 0.34105(73) 0.26275(71) 0.07721(97) 1 2.09(18)
O4 O 0 0 0.1732(28) 0.322(15) 2.09(18)

loop_
_diffrn_radiation_wavelength
_diffrn_radiation_wavelength_wt
1.5406 1.0000
1.5443 0.5000

loop_
_geom_angle_atom_site_label_1
_geom_angle_atom_site_label_2
_geom_angle_atom_site_label_3
_geom_angle
_geom_angle_site_symmetry_1
_geom_angle_site_symmetry_3
O1 Sr1 O1 74.18(22) 1_555 4_565
O1 Sr1 O2 93.98(19) 1_555 2_665
O1 Sr1 O2 125.26(38) 1_555 10_555
O2 Sr1 O2 74.03(29) 2_665 8_565
O1 Ca1 O1 74.18(22) 1_555 4_565
O1 Ca1 O2 93.98(19) 1_555 2_665
O1 Ca1 O2 125.26(38) 1_555 10_555
O2 Ca1 O2 74.03(29) 2_665 8_565
O1 Sr2 O2 105.12(33) 4_555 6_655
O1 Sr2 O3 152.1(13) 4_555 1_555
O1 Sr2 O3 75.79(23) 4_555 8_555
O1 Sr2 O4 106.21(20) 4_555 1_555
O2 Sr2 O3 73.98(30) 6_655 1_555
O2 Sr2 O3 86.12(12) 6_655 8_555
O2 Sr2 O4 146.02(70) 6_655 1_555
O3 Sr2 O3 76.32(25) 1_555 8_555
O3 Sr2 O3 131.11(55) 1_555 9_555
O3 Sr2 O3 55.52(43) 1_555 12_555
O3 Sr2 O4 72.3(29) 1_555 1_555
O3 Sr2 O4 84.28(24) 1_555 4_555
O3 Sr2 O3 147.38(97) 8_555 9_555
O3 Sr2 O4 89.07(45) 8_555 1_555
O3 Sr2 O4 114.2(54) 8_555 4_555
O1 P O2 109.56(48) 1_555 1_555
O1 P O3 110.78(37) 1_555 1_555
O2 P O3 107.59(35) 1_555 1_555
O3 P O3 110.42(48) 1_555 12_555
O1 Si O2 109.56(48) 1_555 1_555
O1 Si O3 110.78(37) 1_555 1_555
O2 Si O3 107.59(35) 1_555 1_555
O3 Si O3 110.42(48) 1_555 12_555

loop_
_geom_bond_atom_site_label_1
_geom_bond_atom_site_label_2
_geom_bond_distance
_geom_bond_site_symmetry_2
Sr1 O1 2.5150(62) .
Sr1 O2 2.5346(79) 2_665
Ca1 O1 2.5150(62) .
Ca1 O2 2.5346(79) 2_665
Sr2 O1 2.7498(93) 4_555
Sr2 O2 2.487(11) 6_655
Sr2 O3 2.6912(64) .
Sr2 O3 2.4731(69) 8_555
Sr2 O4 2.5185(49) .
P O1 1.5430(75) .
P O2 1.5555(72) .
P O3 1.5262(71) .
Si O1 1.5430(75) .
Si O2 1.5555(72) .
Si O3 1.5262(71) .
